data_2242145
loop_
_publ_author_name
'Cati, Dilovan S.'
'Stoeckli-Evans, Helen'

_publ_section_title
;
 The crystal structures of three pyrazine-2,5-dicarboxamides:
 three-dimensional supramolecular structures
;
_journal_issue 5
_journal_name_full 'Acta Crystallographica Section E'
_journal_page_first 729
_journal_page_last 734
_journal_paper_doi 10.1107/S2056989017005898
_journal_volume 73
_journal_year 2017
_chemical_formula_iupac 'C18 H16 N6 O2'
_chemical_formula_moiety 'C18 H16 N6 O2'
_chemical_formula_sum 'C18 H16 N6 O2'
_chemical_formula_weight 348.37
_chemical_name_systematic
;
<i>N</i>^2^,<i>N</i>^5^-Bis(pyridin-4-ylmethyl)pyrazine-2,5-dicarboxamide
;
_space_group_crystal_system monoclinic
_space_group_IT_number 14
_space_group_name_Hall '-P 2ybc'
_space_group_name_H-M_alt 'P 1 21/c 1'
_symmetry_space_group_name_Hall '-P 2ybc'
_symmetry_space_group_name_H-M 'P 1 21/c 1'
_atom_sites_solution_hydrogens mixed
_atom_sites_solution_primary direct
_atom_sites_solution_secondary difmap
_audit_creation_method SHELXL-2016/6
_cell_angle_alpha 90
_cell_angle_beta 101.606(12)
_cell_angle_gamma 90
_cell_formula_units_Z 2
_cell_length_a 5.8663(6)
_cell_length_b 18.7539(17)
_cell_length_c 7.2943(8)
_cell_measurement_reflns_used 5301
_cell_measurement_temperature 153(2)
_cell_measurement_theta_max 25.93
_cell_measurement_theta_min 2.17
_cell_volume 786.08(14)
_computing_cell_refinement
;
CELL in <i>IPDS-I </i>(Stoe & Cie, 2004)
;
_computing_data_collection
;
EXPOSE in <i>IPDS-I </i>(Stoe & Cie, 2004)
;
_computing_data_reduction
;
INTEGRATE in <i>IPDS-I </i>(Stoe & Cie, 2004)
;
_computing_molecular_graphics
;
PLATON (Spek, 2009) and Mercury (Macrae <i>et al.</i>,  2008)
;
_computing_publication_material
;
SHELXL2014 (Sheldrick, 2015), PLATON (Spek, 2009) and
publCIF (Westrip, 2010)
;
_computing_structure_refinement
;
SHELXL2014 (Sheldrick, 2015)
;
_computing_structure_solution
;
SHELXS97 (Sheldrick, 2008)
;
_diffrn_ambient_temperature 153(2)
_diffrn_measured_fraction_theta_full 0.996
_diffrn_measured_fraction_theta_max 0.985
_diffrn_measurement_device '1 circle goniometer'
_diffrn_measurement_device_type 'Stoe IPDS 1'
_diffrn_measurement_method '\f rotation'
_diffrn_radiation_monochromator 'plane graphite'
_diffrn_radiation_source 'fine-focus sealed tube'
_diffrn_radiation_type MoK\a
_diffrn_radiation_wavelength 0.71073
_diffrn_reflns_av_R_equivalents 0.0263
_diffrn_reflns_limit_h_max 7
_diffrn_reflns_limit_h_min -7
_diffrn_reflns_limit_k_max 23
_diffrn_reflns_limit_k_min -22
_diffrn_reflns_limit_l_max 8
_diffrn_reflns_limit_l_min -8
_diffrn_reflns_number 5980
_diffrn_reflns_theta_full 25.242
_diffrn_reflns_theta_max 25.931
_diffrn_reflns_theta_min 2.172
_exptl_absorpt_coefficient_mu 0.102
_exptl_absorpt_correction_T_max 1.0000
_exptl_absorpt_correction_T_min 0.9615
_exptl_absorpt_correction_type multi-scan
_exptl_absorpt_process_details
;
(MULABS; Spek, 2009)
;
_exptl_crystal_colour colourless
_exptl_crystal_density_diffrn 1.472
_exptl_crystal_description block
_exptl_crystal_F_000 364
_exptl_crystal_size_max 0.35
_exptl_crystal_size_mid 0.30
_exptl_crystal_size_min 0.25
_refine_diff_density_max 0.440
_refine_diff_density_min -0.187
_refine_ls_extinction_method none
_refine_ls_goodness_of_fit_ref 1.081
_refine_ls_hydrogen_treatment mixed
_refine_ls_matrix_type full
_refine_ls_number_parameters 122
_refine_ls_number_reflns 1513
_refine_ls_number_restraints 0
_refine_ls_restrained_S_all 1.081
_refine_ls_R_factor_all 0.0439
_refine_ls_R_factor_gt 0.0360
_refine_ls_shift/su_max 0.000
_refine_ls_shift/su_mean 0.000
_refine_ls_structure_factor_coef Fsqd
_refine_ls_weighting_details 'w=1/[\s^2^(Fo^2^)+(0.0502P)^2^+0.2467P] where P=(Fo^2^+2Fc^2^)/3'
_refine_ls_weighting_scheme calc
_refine_ls_wR_factor_gt 0.0941
_refine_ls_wR_factor_ref 0.0973
_reflns_number_gt 1259
_reflns_number_total 1513
_reflns_threshold_expression 'I > 2\s(I)'
_cod_data_source_file hb7672sup1.cif
_cod_data_source_block III
_cod_database_code 2242145
_shelx_space_group_comment
;
The symmetry employed for this shelxl refinement is uniquely defined
by the following loop, which should always be used as a source of
symmetry information in preference to the above space-group names.
They are only intended as comments.
;

loop_
_space_group_symop_operation_xyz
'x, y, z'
'-x, y+1/2, -z+1/2'
'-x, -y, -z'
'x, -y-1/2, z-1/2'

loop_
_atom_site_type_symbol
_atom_site_label
_atom_site_fract_x
_atom_site_fract_y
_atom_site_fract_z
_atom_site_U_iso_or_equiv
_atom_site_adp_type
_atom_site_calc_flag
_atom_site_occupancy
N N1 0.30168(19) 0.46198(6) 1.02233(16) 0.0173(3) Uani d 1
N N2 -0.00374(19) 0.41317(6) 0.72012(17) 0.0187(3) Uani d 1
H H2N -0.029(3) 0.4166(10) 0.841(3) 0.039(5) Uiso d 1
N N3 -0.2298(2) 0.15345(7) 0.55300(19) 0.0293(3) Uani d 1
O O1 0.24963(17) 0.44020(6) 0.53216(14) 0.0265(3) Uani d 1
C C1 0.3536(2) 0.47275(7) 0.85410(18) 0.0160(3) Uani d 1
C C2 0.4500(2) 0.48929(7) 1.16888(19) 0.0178(3) Uani d 1
H H2 0.420845 0.482665 1.291218 0.021 Uiso calc 1
C C3 0.1942(2) 0.44098(7) 0.68574(19) 0.0172(3) Uani d 1
C C4 -0.1807(2) 0.38348(7) 0.5713(2) 0.0203(3) Uani d 1
H H4A -0.148718 0.399204 0.449379 0.024 Uiso calc 1
H H4B -0.334049 0.403073 0.582431 0.024 Uiso calc 1
C C5 -0.1943(2) 0.30298(7) 0.57217(19) 0.0188(3) Uani d 1
C C6 -0.4033(3) 0.26981(8) 0.4972(2) 0.0243(3) Uani d 1
H H6 -0.538854 0.297195 0.450754 0.029 Uiso calc 1
C C7 -0.4112(3) 0.19603(8) 0.4913(2) 0.0300(4) Uani d 1
H H7 -0.555967 0.174192 0.439677 0.036 Uiso calc 1
C C8 -0.0300(3) 0.18638(8) 0.6274(2) 0.0263(3) Uani d 1
H H8 0.102255 0.157690 0.674601 0.032 Uiso calc 1
C C9 -0.0045(2) 0.25969(8) 0.6396(2) 0.0233(3) Uani d 1
H H9 0.141680 0.280149 0.693639 0.028 Uiso calc 1

loop_
_atom_site_aniso_label
_atom_site_aniso_U_11
_atom_site_aniso_U_22
_atom_site_aniso_U_33
_atom_site_aniso_U_12
_atom_site_aniso_U_13
_atom_site_aniso_U_23
N1 0.0187(6) 0.0146(5) 0.0189(6) -0.0010(4) 0.0041(5) -0.0002(4)
N2 0.0183(6) 0.0194(6) 0.0182(6) -0.0038(5) 0.0033(5) -0.0020(5)
N3 0.0346(7) 0.0212(6) 0.0303(7) -0.0015(5) 0.0023(6) -0.0005(6)
O1 0.0264(5) 0.0345(6) 0.0193(5) -0.0081(4) 0.0063(4) -0.0033(4)
C1 0.0172(6) 0.0121(6) 0.0185(7) 0.0017(5) 0.0032(5) -0.0002(5)
C2 0.0203(7) 0.0159(7) 0.0175(7) -0.0007(5) 0.0044(5) 0.0007(5)
C3 0.0189(6) 0.0131(6) 0.0194(7) 0.0004(5) 0.0030(5) -0.0003(5)
C4 0.0192(7) 0.0184(7) 0.0216(7) -0.0015(5) 0.0001(5) -0.0012(6)
C5 0.0206(7) 0.0195(7) 0.0168(7) -0.0013(5) 0.0049(5) -0.0015(5)
C6 0.0209(7) 0.0217(7) 0.0283(8) -0.0012(6) 0.0005(6) -0.0006(6)
C7 0.0292(8) 0.0225(8) 0.0358(9) -0.0061(6) 0.0009(7) -0.0015(6)
C8 0.0280(8) 0.0242(8) 0.0256(8) 0.0049(6) 0.0029(6) -0.0011(6)
C9 0.0197(7) 0.0246(8) 0.0248(7) -0.0014(6) 0.0022(6) -0.0029(6)

loop_
_atom_type_symbol
_atom_type_description
_atom_type_scat_dispersion_real
_atom_type_scat_dispersion_imag
_atom_type_scat_source
C C 0.0033 0.0016 'International Tables Vol C Tables 4.2.6.8 and 6.1.1.4'
H H 0.0000 0.0000 'International Tables Vol C Tables 4.2.6.8 and 6.1.1.4'
N N 0.0061 0.0033 'International Tables Vol C Tables 4.2.6.8 and 6.1.1.4'
O O 0.0106 0.0060 'International Tables Vol C Tables 4.2.6.8 and 6.1.1.4'

loop_
_geom_angle_atom_site_label_1
_geom_angle_atom_site_label_2
_geom_angle_atom_site_label_3
_geom_angle_site_symmetry_1
_geom_angle_site_symmetry_3
_geom_angle
C2 N1 C1 . . 116.35(12)
C3 N2 C4 . . 121.62(12)
C3 N2 H2N . . 117.3(12)
C4 N2 H2N . . 120.9(12)
C7 N3 C8 . . 115.74(13)
N1 C1 C2 . 3_667 122.28(12)
N1 C1 C3 . . 117.96(12)
C2 C1 C3 3_667 . 119.75(12)
N1 C2 C1 . 3_667 121.37(13)
N1 C2 H2 . . 119.3
C1 C2 H2 3_667 . 119.3
O1 C3 N2 . . 124.33(13)
O1 C3 C1 . . 120.85(12)
N2 C3 C1 . . 114.80(12)
N2 C4 C5 . . 114.18(11)
N2 C4 H4A . . 108.7
C5 C4 H4A . . 108.7
N2 C4 H4B . . 108.7
C5 C4 H4B . . 108.7
H4A C4 H4B . . 107.6
C9 C5 C6 . . 117.45(13)
C9 C5 C4 . . 123.19(12)
C6 C5 C4 . . 119.32(12)
C7 C6 C5 . . 118.82(14)
C7 C6 H6 . . 120.6
C5 C6 H6 . . 120.6
N3 C7 C6 . . 124.63(14)
N3 C7 H7 . . 117.7
C6 C7 H7 . . 117.7
N3 C8 C9 . . 123.95(14)
N3 C8 H8 . . 118.0
C9 C8 H8 . . 118.0
C8 C9 C5 . . 119.40(13)
C8 C9 H9 . . 120.3
C5 C9 H9 . . 120.3

loop_
_geom_bond_atom_site_label_1
_geom_bond_atom_site_label_2
_geom_bond_site_symmetry_2
_geom_bond_distance
N1 C2 . 1.3372(18)
N1 C1 . 1.3378(18)
N2 C3 . 1.3417(18)
N2 C4 . 1.4536(17)
N2 H2N . 0.93(2)
N3 C7 . 1.334(2)
N3 C8 . 1.339(2)
O1 C3 . 1.2278(17)
C1 C2 3_667 1.3928(19)
C1 C3 . 1.5085(18)
C2 H2 . 0.9500
C4 C5 . 1.5120(19)
C4 H4A . 0.9900
C4 H4B . 0.9900
C5 C9 . 1.385(2)
C5 C6 . 1.386(2)
C6 C7 . 1.385(2)
C6 H6 . 0.9500
C7 H7 . 0.9500
C8 C9 . 1.384(2)
C8 H8 . 0.9500
C9 H9 . 0.9500

loop_
_geom_hbond_atom_site_label_D
_geom_hbond_atom_site_label_H
_geom_hbond_atom_site_label_A
_geom_hbond_site_symmetry_A
_geom_hbond_distance_DH
_geom_hbond_distance_HA
_geom_hbond_distance_DA
_geom_hbond_angle_DHA
N2 H2N N3 4_566 0.93(2) 2.50(2) 3.2420(19) 137.5(16)
C2 H2 O1 1_556 0.95 2.33 3.2411(18) 160
C4 H4B O1 1_455 0.99 2.49 3.4636(18) 166

loop_
_geom_torsion_atom_site_label_1
_geom_torsion_atom_site_label_2
_geom_torsion_atom_site_label_3
_geom_torsion_atom_site_label_4
_geom_torsion_site_symmetry_1
_geom_torsion_site_symmetry_4
_geom_torsion
C2 N1 C1 C2 . 3_667 -0.5(2)
C2 N1 C1 C3 . . 178.30(11)
C1 N1 C2 C1 . 3_667 0.5(2)
C4 N2 C3 O1 . . -4.5(2)
C4 N2 C3 C1 . . 177.11(11)
N1 C1 C3 O1 . . -169.52(12)
C2 C1 C3 O1 3_667 . 9.29(19)
N1 C1 C3 N2 . . 8.95(17)
C2 C1 C3 N2 3_667 . -172.24(12)
C3 N2 C4 C5 . . 106.64(15)
N2 C4 C5 C9 . . -29.1(2)
N2 C4 C5 C6 . . 152.96(13)
C9 C5 C6 C7 . . -0.8(2)
C4 C5 C6 C7 . . 177.20(14)
C8 N3 C7 C6 . . 1.0(2)
C5 C6 C7 N3 . . -0.1(3)
C7 N3 C8 C9 . . -1.0(2)
N3 C8 C9 C5 . . 0.1(2)
C6 C5 C9 C8 . . 0.8(2)
C4 C5 C9 C8 . . -177.11(14)

_cod_database_fobs_code 2242145
